data_7043479
loop_
_publ_author_name
'Zare, Davood'
'Doistau, Benjamin'
'Nozary, Homayoun'
'Besnard, C\'eline'
'Gu\'en\'ee, Laure'
'Suffren, Yan'
'Pel\'e, Anne-Laure'
'Hauser, Andreas'
'Piguet, Claude'

_publ_section_title
;
 CrIII as an alternative to RuII in metallo-supramolecular chemistry
;
_journal_name_full 'Dalton Trans.'
_journal_paper_doi 10.1039/C7DT01747B
_journal_year 2017
_chemical_absolute_configuration ad
_chemical_formula_moiety '2(C46 H42 Cr N10), 6(F6 P), 11(C2 H3 N)'
_chemical_formula_sum 'C114 H117 Cr2 F36 N31 P6'
_chemical_formula_weight 2895.21
_chemical_name_systematic
; 
 ? 
;
_space_group_IT_number 7
_symmetry_cell_setting monoclinic
_symmetry_space_group_name_Hall 'P -2yac'
_symmetry_space_group_name_H-M 'P 1 n 1'
_atom_sites_solution_hydrogens geom
_atom_sites_solution_primary direct
_atom_sites_solution_secondary difmap
_audit_creation_method SHELXL-97
_audit_update_record
;
2017-04-05 deposited with the CCDC.
2017-06-08 downloaded from the CCDC.
;
_cell_angle_alpha 90.00
_cell_angle_beta 99.9231(19)
_cell_angle_gamma 90.00
_cell_formula_units_Z 2
_cell_length_a 11.8436(2)
_cell_length_b 24.1564(5)
_cell_length_c 24.5555(5)
_cell_measurement_reflns_used 9616
_cell_measurement_temperature 180(2)
_cell_measurement_theta_max 72.2140
_cell_measurement_theta_min 4.0430
_cell_volume 6920.2(2)
_computing_cell_refinement
;
CrysAlisPro, Agilent Technologies,
Version 1.171.36.28 (release 01-02-2013 CrysAlis171 .NET)
(compiled Feb  1 2013,16:14:44)
;
_computing_data_collection
;
CrysAlisPro, Agilent Technologies,
Version 1.171.36.28 (release 01-02-2013 CrysAlis171 .NET)
(compiled Feb  1 2013,16:14:44)
;
_computing_data_reduction
;
CrysAlisPro, Agilent Technologies,
Version 1.171.36.28 (release 01-02-2013 CrysAlis171 .NET)
(compiled Feb  1 2013,16:14:44)
;
_computing_molecular_graphics 'Ortep 3 (Farrugia, 1997)'
_computing_publication_material SHELX_ACTA
_computing_structure_refinement 'SHELXL-97 (Sheldrick, 2008)'
_computing_structure_solution 'SIR97 (Altomare, 1999)'
_diffrn_ambient_temperature 180(2)
_diffrn_detector_area_resol_mean 10.4679
_diffrn_measured_fraction_theta_full 0.999
_diffrn_measured_fraction_theta_max 0.999
_diffrn_measurement_device_type 'SuperNova, Dual, Cu at zero, Atlas'
_diffrn_measurement_method '\w scans'
_diffrn_radiation_monochromator mirror
_diffrn_radiation_source 'SuperNova (Cu) X-ray Source'
_diffrn_radiation_type 'Cu K\a'
_diffrn_radiation_wavelength 1.54184
_diffrn_reflns_av_R_equivalents 0.0274
_diffrn_reflns_av_sigmaI/netI 0.0390
_diffrn_reflns_limit_h_max 12
_diffrn_reflns_limit_h_min -14
_diffrn_reflns_limit_k_max 27
_diffrn_reflns_limit_k_min -28
_diffrn_reflns_limit_l_max 29
_diffrn_reflns_limit_l_min -14
_diffrn_reflns_number 26563
_diffrn_reflns_theta_full 66.60
_diffrn_reflns_theta_max 66.60
_diffrn_reflns_theta_min 3.65
_exptl_absorpt_coefficient_mu 2.876
_exptl_absorpt_correction_T_max 0.773
_exptl_absorpt_correction_T_min 0.575
_exptl_absorpt_correction_type analytical
_exptl_absorpt_process_details
;
CrysAlisPro, Agilent Technologies,
Version 1.171.36.28 (release 01-02-2013 CrysAlis171 .NET)
(compiled Feb  1 2013,16:14:44)
Analytical numeric absorption correction using a multifaceted crystal
            model based on expressions derived by R.C. Clark & J.S. Reid.
(Clark, R. C. & Reid, J. S. (1995). Acta Cryst. A51, 887-897)
;
_exptl_crystal_colour red
_exptl_crystal_density_diffrn 1.389
_exptl_crystal_density_method 'not measured'
_exptl_crystal_description plate
_exptl_crystal_F_000 2960
_exptl_crystal_size_max 0.2299
_exptl_crystal_size_mid 0.2157
_exptl_crystal_size_min 0.0999
_refine_diff_density_max 0.704
_refine_diff_density_min -0.467
_refine_diff_density_rms 0.077
_refine_ls_abs_structure_details 'Flack H D (1983), Acta Cryst. A39, 876-881'
_refine_ls_abs_structure_Flack 0.009(8)
_refine_ls_extinction_method none
_refine_ls_goodness_of_fit_ref 1.019
_refine_ls_hydrogen_treatment constr
_refine_ls_matrix_type full
_refine_ls_number_parameters 1742
_refine_ls_number_reflns 15196
_refine_ls_number_restraints 3
_refine_ls_restrained_S_all 1.019
_refine_ls_R_factor_all 0.0792
_refine_ls_R_factor_gt 0.0631
_refine_ls_shift/su_max 0.009
_refine_ls_shift/su_mean 0.001
_refine_ls_structure_factor_coef Fsqd
_refine_ls_weighting_details 'calc w=1/[\s^2^(Fo^2^)+(0.1291P)^2^+2.0707P] where P=(Fo^2^+2Fc^2^)/3'
_refine_ls_weighting_scheme calc
_refine_ls_wR_factor_gt 0.1733
_refine_ls_wR_factor_ref 0.1914
_reflns_number_gt 12103
_reflns_number_total 15196
_reflns_threshold_expression >2sigma(I)
_cod_data_source_file c7dt01747b2.cif
_cod_data_source_block 3
_cod_original_sg_symbol_Hall ' P -2yac'
_cod_original_sg_symbol_H-M ' P n'
_cod_database_code 7043479

loop_
_symmetry_equiv_pos_as_xyz
'x, y, z'
'x+1/2, -y, z+1/2'

loop_
_atom_site_label
_atom_site_type_symbol
_atom_site_fract_x
_atom_site_fract_y
_atom_site_fract_z
_atom_site_U_iso_or_equiv
_atom_site_adp_type
_atom_site_occupancy
_atom_site_symmetry_multiplicity
_atom_site_calc_flag
_atom_site_refinement_flags
_atom_site_disorder_assembly
_atom_site_disorder_group
Cr1B Cr 0.14841(7) 0.33568(3) 0.65949(4) 0.03087(19) Uani 1 1 d . . .
N9B N 0.2603(4) 0.2714(2) 0.6758(2) 0.0392(10) Uani 1 1 d . . .
N10B N 0.3776(4) 0.2215(2) 0.7390(2) 0.0429(11) Uani 1 1 d . . .
N2B N 0.0131(4) 0.28189(19) 0.6436(2) 0.0368(10) Uani 1 1 d . . .
N7B N 0.0504(4) 0.40010(18) 0.67734(19) 0.0320(9) Uani 1 1 d . . .
N6B N 0.1879(4) 0.33849(19) 0.7426(2) 0.0337(10) Uani 1 1 d . . .
N4B N 0.2721(4) 0.3877(2) 0.64134(19) 0.0361(10) Uani 1 1 d . . .
N1B N 0.1179(4) 0.33394(19) 0.5764(2) 0.0337(10) Uani 1 1 d . . .
N3B N -0.0983(6) 0.2302(2) 0.5824(2) 0.0558(15) Uani 1 1 d . . .
N5B N 0.3435(4) 0.4355(2) 0.5772(2) 0.0406(11) Uani 1 1 d . . .
N8B N -0.0001(4) 0.4581(2) 0.7404(2) 0.0398(10) Uani 1 1 d . . .
C44B C 0.5523(7) 0.2376(4) 0.8070(4) 0.082(3) Uani 1 1 d . . .
H44A H 0.6003 0.2342 0.7784 0.123 Uiso 1 1 calc R . .
H44B H 0.5956 0.2252 0.8425 0.123 Uiso 1 1 calc R . .
H44C H 0.5299 0.2764 0.8100 0.123 Uiso 1 1 calc R . .
C5B C -0.2008(7) 0.1796(3) 0.6495(3) 0.0608(18) Uani 1 1 d . . .
H5B H -0.2484 0.1572 0.6232 0.073 Uiso 1 1 calc R . .
C4B C -0.2050(7) 0.1768(4) 0.7053(4) 0.068(2) Uani 1 1 d . . .
H4B H -0.2579 0.1523 0.7178 0.082 Uiso 1 1 calc R . .
C14B C 0.4048(5) 0.4507(3) 0.6277(3) 0.0445(13) Uani 1 1 d . . .
C3B C -0.1336(7) 0.2091(4) 0.7437(3) 0.066(2) Uani 1 1 d . . .
H3B H -0.1378 0.2051 0.7818 0.079 Uiso 1 1 calc R . .
C22B C -0.1433(10) 0.1997(4) 0.5315(4) 0.089(3) Uani 1 1 d . . .
H22A H -0.1552 0.2255 0.4997 0.107 Uiso 1 1 calc R . .
H22B H -0.2183 0.1830 0.5347 0.107 Uiso 1 1 calc R . .
C21B C 0.2598(9) 0.5044(4) 0.5060(4) 0.078(2) Uani 1 1 d . . .
H21A H 0.2696 0.5207 0.4706 0.116 Uiso 1 1 calc R . .
H21B H 0.2644 0.5335 0.5340 0.116 Uiso 1 1 calc R . .
H21C H 0.1848 0.4862 0.5019 0.116 Uiso 1 1 calc R . .
C38B C 0.4404(6) 0.1529(3) 0.6726(3) 0.0548(16) Uani 1 1 d . . .
H38B H 0.4902 0.1319 0.6992 0.066 Uiso 1 1 calc R . .
C20B C 0.3552(6) 0.4613(3) 0.5240(3) 0.0515(16) Uani 1 1 d . . .
H20A H 0.3514 0.4323 0.4952 0.062 Uiso 1 1 calc R . .
H20B H 0.4309 0.4796 0.5275 0.062 Uiso 1 1 calc R . .
C39B C 0.4224(9) 0.1397(4) 0.6171(4) 0.075(2) Uani 1 1 d . . .
H39B H 0.4613 0.1087 0.6054 0.090 Uiso 1 1 calc R . .
C43B C 0.4466(6) 0.2025(3) 0.7917(3) 0.0587(18) Uani 1 1 d . . .
H43A H 0.4692 0.1634 0.7880 0.070 Uiso 1 1 calc R . .
H43B H 0.3998 0.2046 0.8214 0.070 Uiso 1 1 calc R . .
C41B C 0.2918(7) 0.2163(3) 0.5917(3) 0.0539(16) Uani 1 1 d . . .
H41B H 0.2436 0.2377 0.5647 0.065 Uiso 1 1 calc R . .
C13B C 0.2643(5) 0.3978(2) 0.5869(2) 0.0337(11) Uani 1 1 d . . .
C26B C -0.1427(7) 0.4896(3) 0.5797(3) 0.0626(19) Uani 1 1 d . . .
H26B H -0.1717 0.4961 0.5417 0.075 Uiso 1 1 calc R . .
C23B C -0.0571(13) 0.1525(5) 0.5208(6) 0.119(5) Uani 1 1 d . . .
H23A H -0.0920 0.1301 0.4890 0.179 Uiso 1 1 calc R . .
H23B H -0.0399 0.1288 0.5536 0.179 Uiso 1 1 calc R . .
H23C H 0.0139 0.1692 0.5132 0.179 Uiso 1 1 calc R . .
C9B C 0.0210(7) 0.2945(3) 0.4931(3) 0.0588(18) Uani 1 1 d . . .
H9B H -0.0338 0.2695 0.4740 0.071 Uiso 1 1 calc R . .
C17B C 0.4947(8) 0.4639(4) 0.7370(3) 0.074(2) Uani 1 1 d . . .
H17B H 0.5280 0.4690 0.7748 0.088 Uiso 1 1 calc R . .
C37B C 0.3813(6) 0.1987(3) 0.6872(3) 0.0452(13) Uani 1 1 d . . .
C46B C 0.0824(9) 0.5299(4) 0.8067(4) 0.083(3) Uani 1 1 d . . .
H46A H 0.0725 0.5583 0.7778 0.125 Uiso 1 1 calc R . .
H46B H 0.1581 0.5128 0.8091 0.125 Uiso 1 1 calc R . .
H46C H 0.0759 0.5469 0.8422 0.125 Uiso 1 1 calc R . .
C31B C 0.1412(5) 0.3791(2) 0.7695(2) 0.0386(12) Uani 1 1 d . . .
C30B C 0.0630(5) 0.4129(2) 0.7308(2) 0.0363(12) Uani 1 1 d . . .
C19B C 0.3596(5) 0.4219(3) 0.6675(3) 0.0428(13) Uani 1 1 d . . .
C7B C -0.0181(6) 0.2694(2) 0.5904(3) 0.0425(13) Uani 1 1 d . . .
C15B C 0.4962(7) 0.4881(3) 0.6412(3) 0.064(2) Uani 1 1 d . . .
H15B H 0.5259 0.5086 0.6138 0.077 Uiso 1 1 calc R . .
C18B C 0.4041(6) 0.4282(3) 0.7237(3) 0.0564(17) Uani 1 1 d . . .
H18B H 0.3730 0.4088 0.7513 0.068 Uiso 1 1 calc R . .
C40B C 0.3492(8) 0.1704(3) 0.5776(3) 0.071(2) Uani 1 1 d . . .
H40B H 0.3387 0.1592 0.5399 0.085 Uiso 1 1 calc R . .
C12B C 0.1805(5) 0.3664(2) 0.5484(2) 0.0361(12) Uani 1 1 d . . .
C36B C 0.3031(5) 0.2642(2) 0.7292(3) 0.0388(12) Uani 1 1 d . . .
C27B C -0.1753(7) 0.5252(3) 0.6198(3) 0.0591(18) Uani 1 1 d . . .
H27B H -0.2280 0.5543 0.6083 0.071 Uiso 1 1 calc R . .
C35B C 0.2656(5) 0.3031(2) 0.7689(2) 0.0375(12) Uani 1 1 d . . .
C33B C 0.2515(6) 0.3471(3) 0.8542(3) 0.0526(16) Uani 1 1 d . . .
H33B H 0.2725 0.3495 0.8933 0.063 Uiso 1 1 calc R . .
C45B C -0.0092(6) 0.4861(3) 0.7926(3) 0.0529(16) Uani 1 1 d . . .
H45A H -0.0016 0.4585 0.8228 0.063 Uiso 1 1 calc R . .
H45B H -0.0857 0.5035 0.7895 0.063 Uiso 1 1 calc R . .
C16B C 0.5395(7) 0.4931(4) 0.6960(4) 0.077(3) Uani 1 1 d . . .
H16B H 0.6025 0.5173 0.7071 0.092 Uiso 1 1 calc R . .
C24B C -0.0253(5) 0.4389(2) 0.6499(2) 0.0384(12) Uani 1 1 d . . .
C6B C -0.1235(6) 0.2168(2) 0.6342(3) 0.0468(14) Uani 1 1 d . . .
C28B C -0.1330(6) 0.5189(3) 0.6750(3) 0.0537(16) Uani 1 1 d . . .
H28B H -0.1532 0.5434 0.7020 0.064 Uiso 1 1 calc R . .
C11B C 0.1654(6) 0.3642(3) 0.4911(3) 0.0473(15) Uani 1 1 d . . .
H11B H 0.2085 0.3873 0.4711 0.057 Uiso 1 1 calc R . .
C34B C 0.2994(6) 0.3064(3) 0.8262(3) 0.0519(16) Uani 1 1 d . . .
H34B H 0.3539 0.2813 0.8453 0.062 Uiso 1 1 calc R . .
C2B C -0.0574(6) 0.2465(3) 0.7288(3) 0.0500(15) Uani 1 1 d . . .
H2B H -0.0103 0.2690 0.7552 0.060 Uiso 1 1 calc R . .
C8B C 0.0373(6) 0.2989(3) 0.5501(3) 0.0441(14) Uani 1 1 d . . .
C32B C 0.1732(6) 0.3845(3) 0.8265(3) 0.0501(15) Uani 1 1 d . . .
H32B H 0.1422 0.4132 0.8460 0.060 Uiso 1 1 calc R . .
C25B C -0.0695(6) 0.4454(3) 0.5943(3) 0.0494(15) Uani 1 1 d . . .
H25B H -0.0503 0.4206 0.5673 0.059 Uiso 1 1 calc R . .
C42B C 0.3082(5) 0.2298(2) 0.6482(3) 0.0403(13) Uani 1 1 d . . .
C1B C -0.0533(5) 0.2496(2) 0.6724(3) 0.0408(12) Uani 1 1 d . . .
C29B C -0.0580(5) 0.4741(2) 0.6896(3) 0.0408(12) Uani 1 1 d . . .
C10B C 0.0865(8) 0.3277(3) 0.4645(3) 0.064(2) Uani 1 1 d . . .
H10B H 0.0764 0.3249 0.4254 0.077 Uiso 1 1 calc R . .
Cr1 Cr 0.14355(7) 0.83090(3) 0.66033(4) 0.03036(19) Uani 1 1 d . . .
N4 N 0.0471(4) 0.89553(18) 0.68034(19) 0.0331(9) Uani 1 1 d . . .
N7 N 0.2690(4) 0.88198(19) 0.6435(2) 0.0352(10) Uani 1 1 d . . .
N3 N 0.3530(4) 0.7071(2) 0.7358(2) 0.0427(11) Uani 1 1 d . . .
N8 N 0.3564(6) 0.9234(3) 0.5815(2) 0.0619(17) Uani 1 1 d . . .
N5 N -0.0251(4) 0.9405(2) 0.7453(2) 0.0403(11) Uani 1 1 d . . .
N10 N -0.1354(4) 0.7444(2) 0.5798(2) 0.0400(10) Uani 1 1 d . . .
N2 N 0.2525(4) 0.76499(18) 0.6754(2) 0.0365(10) Uani 1 1 d . . .
N6 N 0.1060(4) 0.83660(19) 0.5772(2) 0.0368(11) Uani 1 1 d . . .
N9 N 0.0040(4) 0.78049(19) 0.6431(2) 0.0374(10) Uani 1 1 d . . .
N1 N 0.1682(4) 0.82513(19) 0.7434(2) 0.0369(10) Uani 1 1 d . . .
C10 C 0.1817(8) 0.8105(4) 0.8545(3) 0.072(3) Uani 1 1 d . . .
H10 H 0.1883 0.8062 0.8934 0.087 Uiso 1 1 calc R . .
C11 C 0.1180(7) 0.8537(3) 0.8289(3) 0.0566(18) Uani 1 1 d . . .
H11 H 0.0802 0.8788 0.8494 0.068 Uiso 1 1 calc R . .
C44 C -0.3147(8) 0.7667(5) 0.5174(4) 0.092(3) Uani 1 1 d . . .
H44D H -0.2921 0.8052 0.5129 0.138 Uiso 1 1 calc R . .
H44E H -0.3554 0.7641 0.5488 0.138 Uiso 1 1 calc R . .
H44F H -0.3651 0.7543 0.4837 0.138 Uiso 1 1 calc R . .
C4 C 0.4392(7) 0.6460(3) 0.6110(3) 0.0596(18) Uani 1 1 d . . .
H4 H 0.4819 0.6173 0.5976 0.072 Uiso 1 1 calc R . .
C34 C -0.0321(6) 0.8247(3) 0.4955(3) 0.0474(14) Uani 1 1 d . . .
H34 H -0.1043 0.8111 0.4776 0.057 Uiso 1 1 calc R . .
C21 C -0.1494(7) 0.9160(3) 0.8124(4) 0.066(2) Uani 1 1 d . . .
H21D H -0.2166 0.9167 0.7828 0.100 Uiso 1 1 calc R . .
H21E H -0.1721 0.9274 0.8473 0.100 Uiso 1 1 calc R . .
H21F H -0.1181 0.8784 0.8163 0.100 Uiso 1 1 calc R . .
C17 C -0.1292(7) 0.9944(3) 0.5866(3) 0.0633(19) Uani 1 1 d . . .
H17 H -0.1512 1.0054 0.5491 0.076 Uiso 1 1 calc R . .
C45 C 0.3991(9) 0.9353(5) 0.5295(4) 0.088(3) Uani 1 1 d . . .
H45C H 0.4309 0.9733 0.5311 0.106 Uiso 1 1 calc R . .
H45D H 0.3346 0.9335 0.4981 0.106 Uiso 1 1 calc R . .
C41 C -0.0515(7) 0.7302(3) 0.7241(3) 0.0557(17) Uani 1 1 d . . .
H41 H 0.0067 0.7456 0.7514 0.067 Uiso 1 1 calc R . .
C24 C 0.3618(5) 0.9118(2) 0.6713(3) 0.0420(13) Uani 1 1 d . . .
C35 C 0.0076(5) 0.8137(2) 0.5506(2) 0.0384(12) Uani 1 1 d . . .
C46 C 0.491(2) 0.8947(10) 0.5202(9) 0.263(17) Uani 1 1 d . . .
H46D H 0.5337 0.9099 0.4929 0.395 Uiso 1 1 calc R . .
H46E H 0.4547 0.8597 0.5064 0.395 Uiso 1 1 calc R . .
H46F H 0.5428 0.8882 0.5551 0.395 Uiso 1 1 calc R . .
C1 C 0.3100(5) 0.7287(2) 0.6458(3) 0.0376(12) Uani 1 1 d . . .
C5 C 0.4401(6) 0.6493(3) 0.6670(3) 0.0548(17) Uani 1 1 d . . .
H5 H 0.4831 0.6247 0.6927 0.066 Uiso 1 1 calc R . .
C23 C 0.3261(10) 0.6305(4) 0.7990(5) 0.090(3) Uani 1 1 d . . .
H23D H 0.3063 0.6071 0.7661 0.135 Uiso 1 1 calc R . .
H23E H 0.2558 0.6454 0.8094 0.135 Uiso 1 1 calc R . .
H23F H 0.3674 0.6085 0.8296 0.135 Uiso 1 1 calc R . .
C29 C 0.4165(6) 0.9376(3) 0.6336(3) 0.0541(16) Uani 1 1 d . . .
C2 C 0.3122(6) 0.7244(3) 0.5895(3) 0.0465(14) Uani 1 1 d . . .
H2 H 0.2699 0.7491 0.5636 0.056 Uiso 1 1 calc R . .
C38 C -0.2262(6) 0.6844(3) 0.6439(3) 0.0525(16) Uani 1 1 d . . .
H38 H -0.2838 0.6686 0.6166 0.063 Uiso 1 1 calc R . .
C33 C 0.0351(6) 0.8559(3) 0.4674(3) 0.0554(17) Uani 1 1 d . . .
H33 H 0.0102 0.8629 0.4291 0.067 Uiso 1 1 calc R . .
C42 C -0.0598(5) 0.7441(2) 0.6698(3) 0.0415(13) Uani 1 1 d . . .
C3 C 0.3786(6) 0.6826(3) 0.5729(3) 0.0560(17) Uani 1 1 d . . .
H3 H 0.3831 0.6789 0.5349 0.067 Uiso 1 1 calc R . .
C28 C 0.5115(7) 0.9709(4) 0.6491(4) 0.072(2) Uani 1 1 d . . .
H28 H 0.5480 0.9891 0.6225 0.087 Uiso 1 1 calc R . .
C15 C -0.1452(6) 1.0092(3) 0.6825(3) 0.0519(15) Uani 1 1 d . . .
H15 H -0.1746 1.0290 0.7104 0.062 Uiso 1 1 calc R . .
C43 C -0.2106(6) 0.7311(3) 0.5277(3) 0.0547(16) Uani 1 1 d . . .
H43C H -0.2344 0.6919 0.5285 0.066 Uiso 1 1 calc R . .
H43D H -0.1675 0.7357 0.4969 0.066 Uiso 1 1 calc R . .
C25 C 0.4015(6) 0.9166(3) 0.7288(3) 0.0488(15) Uani 1 1 d . . .
H25 H 0.3651 0.8982 0.7553 0.059 Uiso 1 1 calc R . .
C30 C 0.2679(5) 0.8915(3) 0.5896(3) 0.0446(14) Uani 1 1 d . . .
C14 C -0.0697(5) 0.9646(2) 0.6953(3) 0.0397(12) Uani 1 1 d . . .
C18 C -0.0530(6) 0.9508(3) 0.5990(3) 0.0501(15) Uani 1 1 d . . .
H18 H -0.0224 0.9318 0.5710 0.060 Uiso 1 1 calc R . .
C6 C 0.3725(5) 0.6921(2) 0.6833(3) 0.0417(13) Uani 1 1 d . . .
C16 C -0.1744(7) 1.0227(3) 0.6274(3) 0.0607(18) Uani 1 1 d . . .
H16 H -0.2269 1.0522 0.6169 0.073 Uiso 1 1 calc R . .
C20 C -0.0601(6) 0.9550(3) 0.7984(3) 0.0498(15) Uani 1 1 d . . .
H20C H -0.0908 0.9932 0.7963 0.060 Uiso 1 1 calc R . .
H20D H 0.0079 0.9539 0.8282 0.060 Uiso 1 1 calc R . .
C37 C -0.1461(5) 0.7223(2) 0.6305(3) 0.0404(12) Uani 1 1 d . . .
C31 C 0.1716(6) 0.8687(3) 0.5502(3) 0.0437(14) Uani 1 1 d . . .
C19 C -0.0234(4) 0.9363(2) 0.6546(3) 0.0358(12) Uani 1 1 d . . .
C39 C -0.2163(7) 0.6716(3) 0.6986(3) 0.064(2) Uani 1 1 d . . .
H39 H -0.2708 0.6470 0.7096 0.077 Uiso 1 1 calc R . .
C22 C 0.4015(6) 0.6778(3) 0.7864(3) 0.0532(16) Uani 1 1 d . . .
H22C H 0.4120 0.7043 0.8177 0.064 Uiso 1 1 calc R . .
H22D H 0.4778 0.6632 0.7828 0.064 Uiso 1 1 calc R . .
C9 C 0.2364(7) 0.7733(3) 0.8254(3) 0.066(2) Uani 1 1 d . . .
H9 H 0.2765 0.7423 0.8431 0.079 Uiso 1 1 calc R . .
C27 C 0.5503(7) 0.9764(4) 0.7048(4) 0.070(2) Uani 1 1 d . . .
H27 H 0.6155 0.9989 0.7170 0.084 Uiso 1 1 calc R . .
C26 C 0.4973(7) 0.9500(3) 0.7439(3) 0.0627(19) Uani 1 1 d . . .
H26 H 0.5273 0.9549 0.7821 0.075 Uiso 1 1 calc R . .
C32 C 0.1407(7) 0.8779(3) 0.4940(3) 0.0575(18) Uani 1 1 d . . .
H32 H 0.1889 0.8982 0.4740 0.069 Uiso 1 1 calc R . .
C40 C -0.1309(7) 0.6925(3) 0.7388(3) 0.065(2) Uani 1 1 d . . .
H40 H -0.1261 0.6813 0.7762 0.078 Uiso 1 1 calc R . .
C8 C 0.2304(5) 0.7828(2) 0.7690(3) 0.0418(13) Uani 1 1 d . . .
C7 C 0.2808(5) 0.7503(2) 0.7283(2) 0.0408(13) Uani 1 1 d . . .
C12 C 0.1101(5) 0.8595(2) 0.7721(3) 0.0419(13) Uani 1 1 d . . .
C13 C 0.0427(5) 0.8998(2) 0.7345(2) 0.0373(12) Uani 1 1 d . . .
C36 C -0.0456(5) 0.7798(2) 0.5898(2) 0.0393(12) Uani 1 1 d . . .
P4 P 0.21601(16) 0.41811(7) 0.33771(7) 0.0494(4) Uani 1 1 d . . .
F20 F 0.2979(7) 0.4321(4) 0.3922(3) 0.142(3) Uani 1 1 d . . .
F21 F 0.3238(5) 0.4118(2) 0.3079(3) 0.095(2) Uani 1 1 d . . .
F23 F 0.2111(6) 0.4813(2) 0.3203(3) 0.111(2) Uani 1 1 d . . .
F22 F 0.1341(6) 0.4038(3) 0.2830(3) 0.115(2) Uani 1 1 d . . .
F19 F 0.1109(7) 0.4229(4) 0.3679(3) 0.142(3) Uani 1 1 d . . .
F24 F 0.2220(7) 0.3556(3) 0.3505(5) 0.152(4) Uani 1 1 d . . .
P6 P 0.58779(16) 0.08213(8) 0.48380(8) 0.0539(5) Uani 1 1 d . . .
F35 F 0.6135(8) 0.0238(3) 0.5104(4) 0.153(4) Uani 1 1 d . . .
F36 F 0.5680(13) 0.1405(3) 0.4591(4) 0.203(6) Uani 1 1 d . . .
F32 F 0.5351(8) 0.0553(4) 0.4280(3) 0.131(3) Uani 1 1 d . . .
F34 F 0.4725(6) 0.0763(4) 0.5048(4) 0.146(4) Uani 1 1 d . . .
F33 F 0.7049(8) 0.0851(5) 0.4654(5) 0.188(5) Uani 1 1 d . . .
F31 F 0.6411(6) 0.1096(3) 0.5411(3) 0.116(3) Uani 1 1 d . . .
P5 P 0.0528(2) 0.18517(10) 0.36667(13) 0.0816(7) Uani 1 1 d . . .
F27 F 0.1472(7) 0.1545(4) 0.3425(4) 0.148(3) Uani 1 1 d . . .
F29 F -0.0421(6) 0.2189(4) 0.3927(3) 0.137(3) Uani 1 1 d . . .
F25 F 0.1295(7) 0.1839(3) 0.4264(3) 0.118(2) Uani 1 1 d . . .
F26 F -0.0259(5) 0.1889(3) 0.3068(3) 0.0994(18) Uani 1 1 d . . .
F30 F 0.1045(7) 0.2422(3) 0.3550(4) 0.132(3) Uani 1 1 d . . .
F28 F -0.0084(7) 0.1307(3) 0.3771(4) 0.130(3) Uani 1 1 d . . .
P3 P 0.59070(14) 0.58089(7) 0.47719(7) 0.0454(4) Uani 1 1 d . . .
F15 F 0.6399(5) 0.6145(3) 0.5317(2) 0.0945(18) Uani 1 1 d . . .
F18 F 0.6012(4) 0.5258(2) 0.5128(2) 0.0770(14) Uani 1 1 d . . .
F16 F 0.5847(6) 0.6355(2) 0.4420(3) 0.0975(19) Uani 1 1 d . . .
F14 F 0.7157(4) 0.5717(3) 0.4647(3) 0.100(2) Uani 1 1 d . . .
F17 F 0.5410(6) 0.5472(3) 0.4231(2) 0.0948(18) Uani 1 1 d . . .
F13 F 0.4649(4) 0.5899(2) 0.4899(2) 0.0778(14) Uani 1 1 d . . .
P1 P 0.21140(14) 0.91849(7) 0.33970(7) 0.0456(4) Uani 1 1 d . . .
F3 F 0.2914(6) 0.9359(3) 0.3956(2) 0.0953(18) Uani 1 1 d . . .
F2 F 0.2348(7) 0.8558(2) 0.3535(4) 0.142(3) Uani 1 1 d . . .
F4 F 0.1039(6) 0.9185(4) 0.3680(3) 0.124(3) Uani 1 1 d . . .
F5 F 0.1331(5) 0.9004(2) 0.2833(2) 0.0830(15) Uani 1 1 d . . .
F6 F 0.3208(5) 0.9191(3) 0.3102(3) 0.100(2) Uani 1 1 d . . .
F1 F 0.1951(5) 0.9811(2) 0.3225(3) 0.0925(18) Uani 1 1 d . . .
P2 P 0.05576(17) 0.67296(8) 0.45803(9) 0.0560(4) Uani 1 1 d . . .
F11 F -0.0508(5) 0.6381(2) 0.4706(2) 0.0871(15) Uani 1 1 d . . .
F8 F 0.0382(5) 0.6453(2) 0.3975(2) 0.0810(14) Uani 1 1 d . . .
F12 F 0.1396(5) 0.6246(2) 0.4827(2) 0.0907(16) Uani 1 1 d . . .
F10 F -0.0318(4) 0.72135(19) 0.43291(19) 0.0699(12) Uani 1 1 d . . .
F7 F 0.0669(4) 0.7003(2) 0.5182(2) 0.0708(12) Uani 1 1 d . . .
F9 F 0.1588(5) 0.7079(3) 0.4455(3) 0.1001(19) Uani 1 1 d . . .
C45S C 0.6336(12) 0.4019(6) 0.4665(6) 0.114(4) Uiso 1 1 d . . .
H45E H 0.6358 0.3907 0.4283 0.171 Uiso 0.50 1 calc P A 1
H45F H 0.6644 0.4395 0.4726 0.171 Uiso 0.50 1 calc P B 1
H45G H 0.5542 0.4012 0.4729 0.171 Uiso 0.50 1 calc P C 1
H45H H 0.5978 0.4253 0.4357 0.171 Uiso 0.50 1 calc P D 2
H45I H 0.6973 0.4219 0.4887 0.171 Uiso 0.50 1 calc P E 2
H45J H 0.5767 0.3923 0.4895 0.171 Uiso 0.50 1 calc P F 2
N43A N 0.761(3) 0.3364(12) 0.5380(12) 0.144(6) Uiso 0.50 1 d P G 1
C54A C 0.703(3) 0.3634(13) 0.5049(14) 0.119(6) Uiso 0.50 1 d P G 1
N43B N 0.792(3) 0.3079(12) 0.4177(12) 0.144(6) Uiso 0.50 1 d P G 2
C54B C 0.684(3) 0.3433(12) 0.4412(13) 0.119(6) Uiso 0.50 1 d P G 2
C27S C 0.3914(17) 0.7475(8) 0.4117(9) 0.142(5) Uiso 1 1 d . . .
H27A H 0.3196 0.7451 0.3851 0.213 Uiso 0.50 1 calc P H 1
H27C H 0.3919 0.7817 0.4331 0.213 Uiso 0.50 1 calc P I 1
H27D H 0.3976 0.7156 0.4366 0.213 Uiso 0.50 1 calc P J 1
H27E H 0.3648 0.7647 0.3756 0.213 Uiso 0.50 1 calc P K 2
H27F H 0.3460 0.7142 0.4152 0.213 Uiso 0.50 1 calc P L 2
H27G H 0.4724 0.7374 0.4148 0.213 Uiso 0.50 1 calc P M 2
C56A C 0.486(2) 0.7477(11) 0.3828(12) 0.108(5) Uiso 0.50 1 d P N 1
N25A N 0.569(3) 0.7553(13) 0.3637(14) 0.163(8) Uiso 0.50 1 d P N 1
C56B C 0.378(2) 0.7859(11) 0.4546(12) 0.108(5) Uiso 0.50 1 d P N 2
N25B N 0.367(3) 0.8150(13) 0.4928(15) 0.163(8) Uiso 0.50 1 d P N 2
N30S N 0.7222(11) 0.0155(5) 0.3115(6) 0.130(4) Uani 1 1 d . . .
C40S C 0.8784(14) 0.0075(7) 0.4010(9) 0.158(7) Uani 1 1 d . . .
H40A H 0.9556 0.0106 0.3920 0.237 Uiso 1 1 calc . . .
H40C H 0.8702 -0.0284 0.4185 0.237 Uiso 1 1 calc . . .
H40D H 0.8661 0.0373 0.4265 0.237 Uiso 1 1 calc . . .
C41S C 0.7951(11) 0.0119(5) 0.3513(7) 0.111(4) Uani 1 1 d . . .
N55S N 0.3775(13) 0.2497(7) 0.4096(11) 0.102(6) Uani 0.50 1 d P . .
C50S C 0.540(2) 0.2944(12) 0.3756(11) 0.112(9) Uani 0.50 1 d P O 1
H50A H 0.5240 0.2941 0.3351 0.168 Uiso 0.50 1 calc P P 1
H50B H 0.6128 0.2754 0.3887 0.168 Uiso 0.50 1 calc P Q 1
H50C H 0.5452 0.3328 0.3888 0.168 Uiso 0.50 1 calc P R 1
C53S C 0.458(2) 0.2691(10) 0.3947(13) 0.110(9) Uani 0.50 1 d P O 1
N47S N 0.4344(11) 0.3239(5) 0.5258(8) 0.080(5) Uani 0.50 1 d P . .
C49S C 0.4935(16) 0.2939(7) 0.5458(8) 0.073(5) Uani 0.50 1 d P S 2
C54S C 0.5745(16) 0.2475(8) 0.5673(11) 0.091(6) Uani 0.50 1 d P S 2
H54A H 0.5526 0.2139 0.5457 0.136 Uiso 0.50 1 calc P T 2
H54B H 0.5705 0.2406 0.6062 0.136 Uiso 0.50 1 calc P U 2
H54C H 0.6529 0.2579 0.5638 0.136 Uiso 0.50 1 calc P V 2
N1S N 0.1910(10) 0.5288(5) 0.6715(7) 0.137(5) Uani 1 1 d . . .
C3S C 0.0930(13) 0.6083(6) 0.6145(7) 0.128(5) Uani 1 1 d . . .
H3SA H 0.0534 0.5932 0.5793 0.192 Uiso 1 1 calc . . .
H3SB H 0.1504 0.6354 0.6074 0.192 Uiso 1 1 calc . . .
H3SC H 0.0372 0.6265 0.6338 0.192 Uiso 1 1 calc . . .
C2S C 0.1477(10) 0.5649(5) 0.6478(6) 0.097(4) Uani 1 1 d . . .
N80A N 0.544(7) 0.314(3) 0.695(3) 0.179(9) Uiso 0.50 1 d P W 1
C80A C 0.627(3) 0.3433(15) 0.6898(15) 0.127(5) Uiso 0.50 1 d P W 1
C81A C 0.713(3) 0.3714(13) 0.6716(13) 0.127(5) Uiso 0.50 1 d P W 1
H81A H 0.7432 0.3491 0.6440 0.190 Uiso 0.50 1 calc PR W 1
H81B H 0.7748 0.3787 0.7029 0.190 Uiso 0.50 1 calc PR W 1
H81C H 0.6838 0.4066 0.6551 0.190 Uiso 0.50 1 calc PR W 1
N80B N 0.545(7) 0.320(3) 0.681(3) 0.179(9) Uiso 0.50 1 d P X 2
C80B C 0.629(3) 0.3335(15) 0.6630(14) 0.127(5) Uiso 0.50 1 d PD X 2
C81B C 0.701(3) 0.3411(13) 0.6187(13) 0.127(5) Uiso 0.50 1 d PD X 2
H81D H 0.6547 0.3321 0.5826 0.190 Uiso 0.50 1 calc PR X 2
H81E H 0.7675 0.3166 0.6258 0.190 Uiso 0.50 1 calc PR X 2
H81F H 0.7264 0.3797 0.6186 0.190 Uiso 0.50 1 calc PR X 2
N7S N 0.3782(16) 0.6413(6) 0.2954(8) 0.180(7) Uani 1 1 d . . .
C8S C 0.3277(12) 0.6248(5) 0.3258(7) 0.110(4) Uani 1 1 d . . .
C9S C 0.2704(12) 0.6016(6) 0.3672(6) 0.119(4) Uani 1 1 d . . .
H9SA H 0.2200 0.5715 0.3511 0.178 Uiso 1 1 calc . . .
H9SB H 0.2247 0.6303 0.3814 0.178 Uiso 1 1 calc . . .
H9SC H 0.3273 0.5870 0.3976 0.178 Uiso 1 1 calc . . .
N10S N 0.758(2) 0.8351(16) 0.3873(10) 0.182(15) Uani 0.50 1 d P . .
C12S C 0.5731(13) 0.8928(9) 0.3493(12) 0.106(8) Uani 0.50 1 d P . .
H12A H 0.5732 0.9045 0.3111 0.159 Uiso 0.50 1 calc P . .
H12B H 0.5651 0.9253 0.3722 0.159 Uiso 0.50 1 calc P . .
H12C H 0.5088 0.8675 0.3503 0.159 Uiso 0.50 1 calc P . .
C11S C 0.6824(19) 0.8641(12) 0.3710(10) 0.113(9) Uani 0.50 1 d P . .
N13S N 0.1616(14) 0.0100(6) 0.5328(8) 0.180(7) Uani 1 1 d . . .
C14S C 0.207(2) 0.0252(7) 0.5032(8) 0.213(13) Uani 1 1 d . . .
C15S C 0.2131(11) 0.0560(6) 0.4515(7) 0.121(5) Uani 1 1 d . . .
H15A H 0.1587 0.0400 0.4209 0.182 Uiso 1 1 calc . . .
H15C H 0.2909 0.0534 0.4432 0.182 Uiso 1 1 calc . . .
H15D H 0.1937 0.0949 0.4562 0.182 Uiso 1 1 calc . . .
N16S N 0.9017(11) 0.4330(5) 0.4503(5) 0.126(4) Uani 1 1 d . . .
C17S C 0.9210(9) 0.4709(4) 0.4297(4) 0.078(2) Uani 1 1 d . . .
C18S C 0.9432(12) 0.5186(5) 0.3993(8) 0.132(6) Uani 1 1 d . . .
H18A H 0.9177 0.5119 0.3597 0.198 Uiso 1 1 calc . . .
H18C H 1.0256 0.5264 0.4063 0.198 Uiso 1 1 calc . . .
H18D H 0.9015 0.5503 0.4109 0.198 Uiso 1 1 calc . . .
N19S N 0.1449(18) 0.1425(9) 0.7109(19) 0.198(18) Uani 0.50 1 d P . .
C20S C 0.1613(16) 0.1015(10) 0.6918(15) 0.130(12) Uani 0.50 1 d P . .
C21S C 0.200(2) 0.0480(10) 0.6784(10) 0.096(6) Uani 0.50 1 d P . .
H21G H 0.1614 0.0376 0.6412 0.143 Uiso 0.50 1 calc P . .
H21H H 0.1811 0.0209 0.7052 0.143 Uiso 0.50 1 calc P . .
H21I H 0.2828 0.0488 0.6796 0.143 Uiso 0.50 1 calc P . .
N22S N 0.7600(12) 0.8505(5) 0.6550(9) 0.179(8) Uani 1 1 d . . .
C23S C 0.6926(10) 0.8292(5) 0.6748(8) 0.120(5) Uani 1 1 d . . .
C24S C 0.6051(18) 0.8031(7) 0.6993(10) 0.167(8) Uani 1 1 d . . .
H24A H 0.5477 0.7867 0.6703 0.251 Uiso 1 1 calc . . .
H24B H 0.5684 0.8308 0.7197 0.251 Uiso 1 1 calc . . .
H24C H 0.6394 0.7741 0.7248 0.251 Uiso 1 1 calc . . .

loop_
_atom_site_aniso_label
_atom_site_aniso_U_11
_atom_site_aniso_U_22
_atom_site_aniso_U_33
_atom_site_aniso_U_23
_atom_site_aniso_U_13
_atom_site_aniso_U_12
Cr1B 0.0342(4) 0.0336(4) 0.0248(4) -0.0007(4) 0.0049(3) 0.0014(4)
N9B 0.044(2) 0.043(2) 0.031(3) 0.001(2) 0.006(2) 0.006(2)
N10B 0.044(3) 0.045(3) 0.040(3) 0.004(2) 0.007(2) 0.014(2)
N2B 0.043(2) 0.038(2) 0.030(2) 0.0027(19) 0.009(2) -0.0016(19)
N7B 0.033(2) 0.032(2) 0.030(2) -0.0025(18) 0.0014(18) 0.0016(17)
N6B 0.034(2) 0.038(2) 0.028(2) 0.0005(19) 0.0005(19) 0.0033(18)
N4B 0.038(2) 0.043(2) 0.029(2) -0.007(2) 0.0101(19) 0.0010(19)
N1B 0.039(2) 0.037(2) 0.025(2) 0.0003(18) 0.005(2) -0.0034(18)
N3B 0.076(4) 0.057(3) 0.035(3) -0.006(3) 0.011(3) -0.024(3)
N5B 0.047(3) 0.039(2) 0.039(3) -0.001(2) 0.013(2) -0.009(2)
N8B 0.044(2) 0.040(2) 0.035(3) 0.000(2) 0.005(2) 0.012(2)
C44B 0.062(5) 0.111(7) 0.068(5) -0.017(5) -0.005(4) 0.030(5)
C5B 0.069(4) 0.055(4) 0.060(5) 0.002(3) 0.016(4) -0.021(3)
C4B 0.066(4) 0.072(5) 0.070(5) 0.009(4) 0.022(4) -0.021(4)
C14B 0.044(3) 0.049(3) 0.043(3) -0.007(3) 0.012(3) -0.011(3)
C3B 0.077(5) 0.082(5) 0.042(4) 0.010(4) 0.018(4) -0.008(4)
C22B 0.126(8) 0.096(6) 0.049(5) -0.019(5) 0.022(5) -0.069(6)
C21B 0.096(6) 0.058(4) 0.080(6) 0.021(4) 0.018(5) 0.003(4)
C38B 0.059(4) 0.050(3) 0.056(4) -0.005(3) 0.011(3) 0.014(3)
C20B 0.062(4) 0.055(4) 0.040(3) 0.001(3) 0.013(3) -0.023(3)
C39B 0.101(6) 0.065(5) 0.057(5) -0.012(4) 0.011(4) 0.030(4)
C43B 0.061(4) 0.066(4) 0.049(4) 0.006(3) 0.009(3) 0.031(3)
C41B 0.070(4) 0.054(4) 0.036(3) -0.008(3) 0.005(3) 0.017(3)
C13B 0.036(3) 0.033(2) 0.033(3) -0.001(2) 0.008(2) -0.002(2)
C26B 0.069(4) 0.064(4) 0.046(4) 0.001(3) -0.016(3) 0.017(4)
C23B 0.167(13) 0.092(7) 0.111(9) -0.061(7) 0.057(9) -0.046(8)
C9B 0.079(5) 0.061(4) 0.034(4) -0.009(3) 0.002(3) -0.022(4)
C17B 0.078(5) 0.095(6) 0.046(4) -0.021(4) 0.005(4) -0.036(5)
C37B 0.050(3) 0.044(3) 0.042(3) 0.003(3) 0.010(3) 0.007(3)
C46B 0.108(7) 0.071(5) 0.069(6) -0.023(5) 0.011(5) -0.012(5)
C31B 0.036(3) 0.044(3) 0.035(3) -0.003(2) 0.007(2) 0.006(2)
C30B 0.035(3) 0.039(3) 0.034(3) -0.002(2) 0.006(2) 0.006(2)
C19B 0.041(3) 0.048(3) 0.038(3) -0.005(3) 0.003(3) -0.004(3)
C7B 0.054(3) 0.034(3) 0.040(3) -0.002(2) 0.009(3) -0.006(3)
C15B 0.064(4) 0.074(5) 0.057(4) -0.014(4) 0.018(4) -0.031(4)
C18B 0.058(4) 0.073(4) 0.038(3) -0.012(3) 0.007(3) -0.023(3)
C40B 0.102(6) 0.065(5) 0.047(4) -0.013(4) 0.019(4) 0.028(4)
C12B 0.041(3) 0.034(3) 0.033(3) 0.001(2) 0.006(2) -0.005(2)
C36B 0.040(3) 0.042(3) 0.034(3) 0.004(2) 0.009(2) 0.005(2)
C27B 0.066(4) 0.060(4) 0.049(4) 0.002(3) 0.001(3) 0.030(3)
C35B 0.036(3) 0.044(3) 0.031(3) -0.004(2) 0.005(2) 0.004(2)
C33B 0.056(4) 0.069(4) 0.030(3) -0.002(3) -0.001(3) 0.014(3)
C45B 0.065(4) 0.055(4) 0.037(3) -0.005(3) 0.007(3) 0.024(3)
C16B 0.069(5) 0.098(6) 0.065(5) -0.019(5) 0.013(4) -0.048(5)
C24B 0.039(3) 0.037(3) 0.039(3) -0.001(2) 0.007(2) 0.005(2)
C6B 0.058(4) 0.039(3) 0.045(4) 0.000(3) 0.012(3) -0.016(3)
C28B 0.056(4) 0.049(3) 0.054(4) 0.000(3) 0.003(3) 0.014(3)
C11B 0.054(3) 0.053(3) 0.035(3) 0.004(3) 0.008(3) -0.015(3)
C34B 0.052(3) 0.066(4) 0.038(3) 0.005(3) 0.008(3) 0.024(3)
C2B 0.048(3) 0.064(4) 0.039(3) 0.005(3) 0.013(3) -0.010(3)
C8B 0.058(4) 0.042(3) 0.034(3) -0.007(2) 0.014(3) -0.016(3)
C32B 0.057(4) 0.059(4) 0.035(3) -0.006(3) 0.010(3) 0.013(3)
C25B 0.062(4) 0.052(3) 0.033(3) -0.002(3) 0.003(3) 0.011(3)
C42B 0.042(3) 0.039(3) 0.042(3) -0.001(3) 0.013(3) 0.007(2)
C1B 0.041(3) 0.040(3) 0.042(3) 0.003(3) 0.011(2) -0.001(2)
C29B 0.040(3) 0.044(3) 0.037(3) -0.004(2) 0.004(2) 0.009(2)
C10B 0.095(6) 0.068(4) 0.028(3) -0.003(3) 0.009(4) -0.031(4)
Cr1 0.0348(4) 0.0304(4) 0.0255(4) -0.0001(4) 0.0040(3) 0.0021(4)
N4 0.035(2) 0.033(2) 0.031(2) -0.0007(18) 0.0044(18) 0.0022(18)
N7 0.036(2) 0.039(2) 0.031(2) -0.0053(19) 0.0057(19) -0.0027(18)
N3 0.047(3) 0.042(2) 0.037(3) 0.001(2) 0.003(2) 0.010(2)
N8 0.070(4) 0.081(4) 0.038(3) -0.005(3) 0.017(3) -0.039(3)
N5 0.043(2) 0.041(2) 0.037(3) -0.004(2) 0.006(2) 0.009(2)
N10 0.044(2) 0.038(2) 0.039(3) 0.001(2) 0.008(2) -0.004(2)
N2 0.040(2) 0.033(2) 0.034(3) 0.0001(19) 0.003(2) 0.0041(18)
N6 0.044(3) 0.039(2) 0.029(3) 0.0018(19) 0.011(2) -0.0057(19)
N9 0.045(2) 0.034(2) 0.032(3) 0.0039(19) 0.004(2) -0.0043(19)
N1 0.044(3) 0.034(2) 0.031(3) -0.0038(19) 0.002(2) 0.0042(19)
C10 0.108(7) 0.080(5) 0.026(3) 0.004(3) 0.005(4) 0.044(5)
C11 0.080(5) 0.060(4) 0.029(3) -0.004(3) 0.007(3) 0.022(4)
C44 0.061(5) 0.143(10) 0.069(6) -0.001(6) 0.001(4) 0.021(5)
C4 0.066(4) 0.053(4) 0.064(5) -0.008(3) 0.024(4) 0.021(3)
C34 0.056(4) 0.045(3) 0.040(3) 0.001(3) 0.006(3) -0.006(3)
C21 0.067(4) 0.076(5) 0.062(5) 0.005(4) 0.030(4) 0.016(4)
C17 0.072(5) 0.056(4) 0.060(4) 0.016(4) 0.008(4) 0.025(4)
C45 0.095(7) 0.111(7) 0.067(6) 0.001(5) 0.036(5) -0.028(6)
C41 0.065(4) 0.053(4) 0.044(4) 0.013(3) -0.006(3) -0.016(3)
C24 0.041(3) 0.042(3) 0.044(3) -0.004(3) 0.012(3) -0.001(2)
C35 0.045(3) 0.034(3) 0.036(3) 0.000(2) 0.007(2) -0.002(2)
C46 0.37(3) 0.27(3) 0.21(2) 0.105(19) 0.21(2) 0.22(3)
C1 0.037(3) 0.034(3) 0.042(3) -0.005(2) 0.008(2) 0.003(2)
C5 0.050(3) 0.050(3) 0.064(4) -0.007(3) 0.009(3) 0.020(3)
C23 0.111(8) 0.071(5) 0.085(7) 0.035(5) 0.006(6) -0.001(5)
C29 0.051(4) 0.066(4) 0.047(4) -0.009(3) 0.012(3) -0.021(3)
C2 0.055(3) 0.047(3) 0.039(3) 0.000(3) 0.012(3) 0.003(3)
C38 0.063(4) 0.046(3) 0.049(4) 0.002(3) 0.013(3) -0.019(3)
C33 0.068(4) 0.063(4) 0.034(4) 0.002(3) 0.006(3) -0.007(3)
C42 0.047(3) 0.034(3) 0.044(3) 0.003(2) 0.009(3) -0.002(2)
C3 0.065(4) 0.064(4) 0.042(4) -0.008(3) 0.018(3) 0.014(3)
C28 0.067(5) 0.094(6) 0.059(5) -0.015(4) 0.020(4) -0.038(5)
C15 0.059(4) 0.043(3) 0.056(4) 0.002(3) 0.015(3) 0.014(3)
C43 0.050(3) 0.069(4) 0.045(4) -0.004(3) 0.007(3) -0.020(3)
C25 0.046(3) 0.052(3) 0.044(4) -0.003(3) -0.003(3) -0.014(3)
C30 0.047(3) 0.049(3) 0.037(3) -0.007(3) 0.008(3) -0.016(3)
C14 0.040(3) 0.039(3) 0.041(3) 0.001(2) 0.008(2) 0.001(2)
C18 0.063(4) 0.044(3) 0.043(3) 0.008(3) 0.008(3) 0.013(3)
C6 0.041(3) 0.041(3) 0.043(3) -0.009(3) 0.005(2) 0.003(2)
C16 0.069(4) 0.055(4) 0.058(4) 0.011(3) 0.010(4) 0.024(3)
C20 0.061(4) 0.047(3) 0.044(4) -0.002(3) 0.016(3) 0.015(3)
C37 0.045(3) 0.039(3) 0.037(3) 0.000(2) 0.007(2) -0.004(2)
C31 0.056(3) 0.043(3) 0.032(3) 0.001(2) 0.008(3) -0.018(3)
C19 0.033(3) 0.031(2) 0.044(3) 0.004(2) 0.007(2) 0.005(2)
C39 0.070(5) 0.064(4) 0.061(5) 0.008(4) 0.020(4) -0.027(4)
C22 0.062(4) 0.048(3) 0.048(4) 0.006(3) 0.002(3) 0.017(3)
C9 0.087(5) 0.073(5) 0.037(4) 0.006(3) 0.004(4) 0.039(4)
C27 0.060(4) 0.087(6) 0.063(5) -0.015(4) 0.005(4) -0.026(4)
C26 0.057(4) 0.075(5) 0.053(4) -0.014(4) 0.000(3) -0.023(4)
C32 0.076(5) 0.060(4) 0.038(4) 0.001(3) 0.016(3) -0.024(4)
C40 0.081(5) 0.064(4) 0.053(4) 0.011(4) 0.017(4) -0.018(4)
C8 0.043(3) 0.045(3) 0.035(3) -0.001(3) 0.000(2) 0.015(2)
C7 0.044(3) 0.043(3) 0.035(3) -0.001(2) 0.004(2) 0.008(2)
C12 0.048(3) 0.041(3) 0.035(3) -0.003(3) 0.002(3) 0.011(2)
C13 0.040(3) 0.037(3) 0.034(3) 0.001(2) 0.004(2) 0.003(2)
C36 0.047(3) 0.037(3) 0.034(3) 0.003(2) 0.004(2) 0.000(2)
P4 0.0633(10) 0.0507(9) 0.0377(9) 0.0027(7) 0.0188(8) 0.0006(7)
F20 0.120(5) 0.238(10) 0.057(4) -0.012(5) -0.017(4) -0.012(6)
F21 0.096(4) 0.083(3) 0.124(5) -0.031(3) 0.070(4) -0.028(3)
F23 0.101(4) 0.051(3) 0.169(7) 0.006(3) -0.011(4) 0.002(3)
F22 0.115(5) 0.151(6) 0.072(4) -0.007(4) -0.001(3) -0.071(4)
F19 0.103(5) 0.226(10) 0.113(6) -0.011(6) 0.067(5) 0.028(5)
F24 0.130(6) 0.071(4) 0.271(12) 0.078(5) 0.083(7) 0.008(4)
P6 0.0529(9) 0.0674(11) 0.0413(10) 0.0079(8) 0.0076(8) -0.0003(8)
F35 0.170(8) 0.104(5) 0.159(8) 0.051(5) -0.046(6) -0.023(5)
F36 0.379(17) 0.088(5) 0.119(7) 0.043(5) -0.023(9) 0.049(8)
F32 0.167(7) 0.163(7) 0.060(4) -0.031(4) 0.011(4) -0.019(6)
F34 0.081(4) 0.226(9) 0.142(7) -0.092(6) 0.052(4) -0.062(5)
F33 0.112(6) 0.212(10) 0.270(13) -0.084(9) 0.121(8) -0.050(6)
F31 0.139(5) 0.134(5) 0.067(4) -0.002(4) -0.006(4) -0.073(5)
P5 0.0769(13) 0.0720(13) 0.0934(18) -0.0216(13) 0.0079(12) 0.0032(11)
F27 0.114(5) 0.169(7) 0.165(8) -0.032(6) 0.036(5) 0.071(5)
F29 0.111(5) 0.170(7) 0.119(6) -0.075(5) -0.009(4) 0.048(5)
F25 0.124(5) 0.106(5) 0.121(6) 0.020(4) 0.012(4) 0.039(4)
F26 0.098(4) 0.111(4) 0.085(4) -0.031(3) 0.003(3) 0.007(3)
F30 0.142(6) 0.083(4) 0.153(7) 0.003(4) -0.028(5) -0.010(4)
F28 0.132(6) 0.094(4) 0.162(7) -0.006(5) 0.019(5) -0.032(4)
P3 0.0500(9) 0.0514(9) 0.0363(9) 0.0021(7) 0.0117(7) -0.0045(7)
F15 0.108(4) 0.102(4) 0.072(3) -0.019(3) 0.010(3) -0.054(3)
F18 0.073(3) 0.078(3) 0.080(3) 0.035(3) 0.014(2) -0.015(2)
F16 0.132(5) 0.075(3) 0.093(4) 0.034(3) 0.040(4) 0.021(3)
F14 0.059(3) 0.126(5) 0.126(5) 0.041(4) 0.047(3) 0.005(3)
F17 0.123(5) 0.102(4) 0.057(3) -0.032(3) 0.009(3) -0.009(4)
F13 0.058(3) 0.091(3) 0.089(4) -0.007(3) 0.027(2) 0.002(2)
P1 0.0540(9) 0.0452(8) 0.0381(9) 0.0048(7) 0.0091(7) -0.0052(7)
F3 0.109(4) 0.113(4) 0.052(3) -0.010(3) -0.019(3) -0.004(3)
F2 0.151(6) 0.049(3) 0.208(9) 0.036(4) -0.025(6) -0.007(3)
F4 0.087(4) 0.205(8) 0.094(5) 0.021(5) 0.057(4) 0.003(5)
F5 0.081(3) 0.100(4) 0.063(3) -0.011(3) -0.001(3) -0.032(3)
F6 0.068(3) 0.132(5) 0.109(5) -0.024(4) 0.039(3) -0.023(3)
F1 0.109(4) 0.055(2) 0.103(4) 0.013(3) -0.012(3) -0.007(3)
P2 0.0502(9) 0.0559(9) 0.0599(11) -0.0044(8) 0.0038(8) 0.0043(7)
F11 0.086(3) 0.089(3) 0.088(4) -0.001(3) 0.017(3) -0.025(3)
F8 0.094(3) 0.076(3) 0.074(3) -0.016(3) 0.016(3) 0.018(3)
F12 0.096(4) 0.084(3) 0.091(4) 0.002(3) 0.011(3) 0.037(3)
F10 0.076(3) 0.071(3) 0.057(3) -0.009(2) -0.006(2) 0.021(2)
F7 0.071(3) 0.072(3) 0.063(3) -0.009(2) -0.004(2) 0.013(2)
F9 0.068(3) 0.121(5) 0.113(5) 0.019(4) 0.019(3) -0.019(3)
N30S 0.103(8) 0.133(9) 0.156(12) 0.031(9) 0.030(8) 0.008(7)
C40S 0.111(11) 0.143(13) 0.21(2) -0.012(13) -0.005(12) 0.057(10)
C41S 0.086(7) 0.095(8) 0.162(14) 0.024(9) 0.049(8) 0.011(6)
N55S 0.048(8) 0.086(11) 0.18(2) 0.030(12) 0.033(10) 0.000(8)
C50S 0.098(16) 0.14(2) 0.092(17) -0.042(16) 0.000(13) 0.030(16)
C53S 0.086(15) 0.081(13) 0.15(2) -0.034(15) -0.029(16) 0.027(12)
N47S 0.053(7) 0.055(7) 0.136(14) 0.033(8) 0.028(8) 0.030(6)
C49S 0.083(11) 0.050(8) 0.094(13) -0.017(9) 0.035(10) -0.002(8)
C54S 0.064(10) 0.069(10) 0.14(2) 0.035(12) 0.030(11) 0.007(8)
N1S 0.096(7) 0.099(7) 0.214(15) 0.007(9) 0.023(8) 0.012(6)
C3S 0.134(11) 0.120(10) 0.130(12) 0.040(9) 0.024(9) -0.015(9)
C2S 0.079(6) 0.078(6) 0.138(11) -0.011(7) 0.030(7) -0.006(5)
N7S 0.236(17) 0.117(9) 0.227(17) 0.063(10) 0.150(15) 0.041(10)
C8S 0.118(9) 0.078(6) 0.154(12) 0.004(7) 0.075(9) 0.010(6)
C9S 0.105(8) 0.140(11) 0.119(10) -0.011(9) 0.041(8) 0.020(8)
N10S 0.114(16) 0.34(4) 0.082(14) 0.07(2) -0.004(12) 0.10(2)
C12S 0.035(7) 0.101(14) 0.17(2) 0.052(15) -0.007(10) 0.011(8)
C11S 0.085(13) 0.16(2) 0.089(15) 0.033(15) 0.004(11) 0.074(15)
N13S 0.160(12) 0.144(11) 0.27(2) 0.006(13) 0.122(13) 0.049(10)
C14S 0.38(3) 0.150(14) 0.165(15) -0.073(12) 0.19(2) -0.166(19)
C15S 0.097(8) 0.106(9) 0.153(13) -0.015(9) -0.002(8) 0.014(7)
N16S 0.153(10) 0.109(7) 0.135(10) 0.027(7) 0.080(8) 0.033(7)
C17S 0.091(6) 0.071(5) 0.073(6) -0.016(5) 0.019(5) 0.014(5)
C18S 0.103(9) 0.073(7) 0.229(19) 0.004(9) 0.050(10) 0.010(6)
N19S 0.077(12) 0.076(12) 0.46(6) 0.04(2) 0.10(2) 0.009(10)
C20S 0.054(10) 0.080(13) 0.27(4) 0.063(18) 0.069(16) 0.003(9)
C21S 0.102(15) 0.092(14) 0.097(15) -0.004(12) 0.030(12) -0.033(12)
N22S 0.133(10) 0.084(7) 0.35(2) -0.062(10) 0.121(13) -0.008(7)
C23S 0.078(6) 0.080(7) 0.216(17) -0.054(9) 0.061(9) -0.011(5)
C24S 0.169(16) 0.127(12) 0.23(2) -0.007(14) 0.112(16) 0.035(12)

loop_
_atom_type_symbol
_atom_type_description
_atom_type_scat_dispersion_real
_atom_type_scat_dispersion_imag
_atom_type_scat_source
C C 0.0181 0.0091 'International Tables Vol C Tables 4.2.6.8 and 6.1.1.4'
H H 0.0000 0.0000 'International Tables Vol C Tables 4.2.6.8 and 6.1.1.4'
Cr Cr -0.1635 2.4439 'International Tables Vol C Tables 4.2.6.8 and 6.1.1.4'
F F 0.0727 0.0534 'International Tables Vol C Tables 4.2.6.8 and 6.1.1.4'
N N 0.0311 0.0180 'International Tables Vol C Tables 4.2.6.8 and 6.1.1.4'
P P 0.2955 0.4335 'International Tables Vol C Tables 4.2.6.8 and 6.1.1.4'

loop_
_geom_angle_atom_site_label_1
_geom_angle_atom_site_label_2
_geom_angle_atom_site_label_3
_geom_angle
N1B Cr1B N6B 176.9(2)
N1B Cr1B N7B 103.02(19)
N6B Cr1B N7B 78.31(19)
N1B Cr1B N9B 100.4(2)
N6B Cr1B N9B 78.27(19)
N7B Cr1B N9B 156.6(2)
N1B Cr1B N4B 78.53(19)
N6B Cr1B N4B 98.66(19)
N7B Cr1B N4B 91.92(19)
N9B Cr1B N4B 92.6(2)
N1B Cr1B N2B 78.18(19)
N6B Cr1B N2B 104.61(19)
N7B Cr1B N2B 93.98(19)
N9B Cr1B N2B 90.9(2)
N4B Cr1B N2B 156.7(2)
C36B N9B C42B 105.6(5)
C36B N9B Cr1B 114.7(4)
C42B N9B Cr1B 139.7(4)
C36B N10B C37B 105.2(5)
C36B N10B C43B 129.6(5)
C37B N10B C43B 125.2(5)
C7B N2B C1B 106.7(5)
C7B N2B Cr1B 114.1(4)
C1B N2B Cr1B 138.9(4)
C30B N7B C24B 105.9(4)
C30B N7B Cr1B 114.7(4)
C24B N7B Cr1B 139.2(4)
C35B N6B C31B 122.1(5)
C35B N6B Cr1B 119.3(4)
C31B N6B Cr1B 118.4(4)
C13B N4B C19B 105.6(5)
C13B N4B Cr1B 113.6(4)
C19B N4B Cr1B 140.5(4)
C12B N1B C8B 121.7(5)
C12B N1B Cr1B 119.2(4)
C8B N1B Cr1B 119.0(4)
C7B N3B C6B 106.8(5)
C7B N3B C22B 128.9(6)
C6B N3B C22B 123.8(6)
C13B N5B C14B 107.1(5)
C13B N5B C20B 127.7(5)
C14B N5B C20B 124.8(5)
C30B N8B C29B 105.7(5)
C30B N8B C45B 129.9(5)
C29B N8B C45B 124.3(5)
C43B C44B H44A 109.5
C43B C44B H44B 109.5
H44A C44B H44B 109.5
C43B C44B H44C 109.5
H44A C44B H44C 109.5
H44B C44B H44C 109.5
C6B C5B C4B 116.2(7)
C6B C5B H5B 121.9
C4B C5B H5B 121.9
C5B C4B C3B 121.5(7)
C5B C4B H4B 119.2
C3B C4B H4B 119.2
N5B C14B C19B 107.1(5)
N5B C14B C15B 130.5(6)
C19B C14B C15B 122.4(6)
C2B C3B C4B 122.6(7)
C2B C3B H3B 118.7
C4B C3B H3B 118.7
N3B C22B C23B 110.7(9)
N3B C22B H22A 109.5
C23B C22B H22A 109.5
N3B C22B H22B 109.5
C23B C22B H22B 109.5
H22A C22B H22B 108.1
C20B C21B H21A 109.5
C20B C21B H21B 109.5
H21A C21B H21B 109.5
C20B C21B H21C 109.5
H21A C21B H21C 109.5
H21B C21B H21C 109.5
C39B C38B C37B 116.2(7)
C39B C38B H38B 121.9
C37B C38B H38B 121.9
N5B C20B C21B 111.2(6)
N5B C20B H20A 109.4
C21B C20B H20A 109.4
N5B C20B H20B 109.4
C21B C20B H20B 109.4
H20A C20B H20B 108.0
C38B C39B C40B 122.4(7)
C38B C39B H39B 118.8
C40B C39B H39B 118.8
N10B C43B C44B 110.6(7)
N10B C43B H43A 109.5
C44B C43B H43A 109.5
N10B C43B H43B 109.5
C44B C43B H43B 109.5
H43A C43B H43B 108.1
C40B C41B C42B 116.6(7)
C40B C41B H41B 121.7
C42B C41B H41B 121.7
N4B C13B N5B 111.4(5)
N4B C13B C12B 118.2(5)
N5B C13B C12B 130.3(5)
C25B C26B C27B 121.6(7)
C25B C26B H26B 119.2
C27B C26B H26B 119.2
C22B C23B H23A 109.5
C22B C23B H23B 109.5
H23A C23B H23B 109.5
C22B C23B H23C 109.5
H23A C23B H23C 109.5
H23B C23B H23C 109.5
C8B C9B C10B 118.4(6)
C8B C9B H9B 120.8
C10B C9B H9B 120.8
C18B C17B C16B 121.3(7)
C18B C17B H17B 119.3
C16B C17B H17B 119.3
C38B C37B N10B 130.4(6)
C38B C37B C42B 122.1(6)
N10B C37B C42B 107.5(5)
C45B C46B H46A 109.5
C45B C46B H46B 109.5
H46A C46B H46B 109.5
C45B C46B H46C 109.5
H46A C46B H46C 109.5
H46B C46B H46C 109.5
N6B C31B C32B 119.7(5)
N6B C31B C30B 110.8(5)
C32B C31B C30B 129.4(6)
N7B C30B N8B 112.5(5)
N7B C30B C31B 117.6(5)
N8B C30B C31B 129.9(5)
C14B C19B N4B 108.8(5)
C14B C19B C18B 121.1(6)
N4B C19B C18B 130.1(6)
N2B C7B N3B 112.3(5)
N2B C7B C8B 118.2(5)
N3B C7B C8B 129.5(6)
C16B C15B C14B 115.6(7)
C16B C15B H15B 122.2
C14B C15B H15B 122.2
C17B C18B C19B 116.8(7)
C17B C18B H18B 121.6
C19B C18B H18B 121.6
C41B C40B C39B 121.7(7)
C41B C40B H40B 119.1
C39B C40B H40B 119.1
N1B C12B C11B 120.6(5)
N1B C12B C13B 110.1(5)
C11B C12B C13B 129.2(5)
N9B C36B N10B 113.5(5)
N9B C36B C35B 117.4(5)
N10B C36B C35B 129.1(6)
C28B C27B C26B 121.7(6)
C28B C27B H27B 119.2
C26B C27B H27B 119.2
N6B C35B C34B 120.3(5)
N6B C35B C36B 110.3(5)
C34B C35B C36B 129.4(5)
C34B C33B C32B 121.2(6)
C34B C33B H33B 119.4
C32B C33B H33B 119.4
N8B C45B C46B 111.3(6)
N8B C45B H45A 109.4
C46B C45B H45A 109.4
N8B C45B H45B 109.4
C46B C45B H45B 109.4
H45A C45B H45B 108.0
C15B C16B C17B 122.7(7)
C15B C16B H16B 118.6
C17B C16B H16B 118.6
C25B C24B N7B 131.1(5)
C25B C24B C29B 121.0(5)
N7B C24B C29B 107.8(5)
C5B C6B C1B 122.3(6)
C5B C6B N3B 131.0(6)
C1B C6B N3B 106.7(5)
C27B C28B C29B 116.4(6)
C27B C28B H28B 121.8
C29B C28B H28B 121.8
C10B C11B C12B 117.8(6)
C10B C11B H11B 121.1
C12B C11B H11B 121.1
C33B C34B C35B 118.3(6)
C33B C34B H34B 120.9
C35B C34B H34B 120.9
C3B C2B C1B 116.0(7)
C3B C2B H2B 122.0
C1B C2B H2B 122.0
N1B C8B C9B 119.6(6)
N1B C8B C7B 110.1(5)
C9B C8B C7B 130.3(6)
C33B C32B C31B 118.3(6)
C33B C32B H32B 120.8
C31B C32B H32B 120.8
C26B C25B C24B 117.3(6)
C26B C25B H25B 121.4
C24B C25B H25B 121.4
N9B C42B C37B 108.1(5)
N9B C42B C41B 130.8(6)
C37B C42B C41B 121.0(6)
N2B C1B C6B 107.5(5)
N2B C1B C2B 131.0(6)
C6B C1B C2B 121.4(6)
N8B C29B C24B 107.9(5)
N8B C29B C28B 130.0(6)
C24B C29B C28B 122.0(6)
C11B C10B C9B 121.8(6)
C11B C10B H10B 119.1
C9B C10B H10B 119.1
N1 Cr1 N6 175.6(2)
N1 Cr1 N7 105.4(2)
N6 Cr1 N7 78.13(19)
N1 Cr1 N9 98.0(2)
N6 Cr1 N9 78.50(19)
N7 Cr1 N9 156.6(2)
N1 Cr1 N2 77.68(19)
N6 Cr1 N2 105.0(2)
N7 Cr1 N2 92.79(19)
N9 Cr1 N2 92.1(2)
N1 Cr1 N4 78.39(19)
N6 Cr1 N4 98.98(19)
N7 Cr1 N4 92.49(19)
N9 Cr1 N4 92.28(19)
N2 Cr1 N4 156.1(2)
C13 N4 C19 106.1(5)
C13 N4 Cr1 114.5(4)
C19 N4 Cr1 139.3(4)
C30 N7 C24 105.6(5)
C30 N7 Cr1 114.9(4)
C24 N7 Cr1 139.5(4)
C7 N3 C6 106.2(5)
C7 N3 C22 129.9(5)
C6 N3 C22 123.9(5)
C30 N8 C29 107.0(5)
C30 N8 C45 129.2(7)
C29 N8 C45 123.1(7)
C13 N5 C14 106.8(5)
C13 N5 C20 128.5(5)
C14 N5 C20 124.4(5)
C36 N10 C37 105.8(5)
C36 N10 C43 129.7(5)
C37 N10 C43 124.5(5)
C7 N2 C1 106.2(5)
C7 N2 Cr1 115.3(4)
C1 N2 Cr1 138.5(4)
C31 N6 C35 121.3(5)
C31 N6 Cr1 119.4(4)
C35 N6 Cr1 118.8(4)
C36 N9 C42 105.7(5)
C36 N9 Cr1 114.5(4)
C42 N9 Cr1 139.8(4)
C12 N1 C8 120.7(5)
C12 N1 Cr1 119.1(4)
C8 N1 Cr1 119.7(4)
C11 C10 C9 121.8(7)
C11 C10 H10 119.1
C9 C10 H10 119.1
C10 C11 C12 118.3(6)
C10 C11 H11 120.8
C12 C11 H11 120.8
C43 C44 H44D 109.5
C43 C44 H44E 109.5
H44D C44 H44E 109.5
C43 C44 H44F 109.5
H44D C44 H44F 109.5
H44E C44 H44F 109.5
C5 C4 C3 123.1(6)
C5 C4 H4 118.4
C3 C4 H4 118.4
C33 C34 C35 118.2(6)
C33 C34 H34 120.9
C35 C34 H34 120.9
C20 C21 H21D 109.5
C20 C21 H21E 109.5
H21D C21 H21E 109.5
C20 C21 H21F 109.5
H21D C21 H21F 109.5
H21E C21 H21F 109.5
C18 C17 C16 122.0(7)
C18 C17 H17 119.0
C16 C17 H17 119.0
N8 C45 C46 111.5(11)
N8 C45 H45C 109.3
C46 C45 H45C 109.3
N8 C45 H45D 109.3
C46 C45 H45D 109.3
H45C C45 H45D 108.0
C42 C41 C40 118.3(7)
C42 C41 H41 120.8
C40 C41 H41 120.8
C29 C24 N7 109.3(6)
C29 C24 C25 121.6(6)
N7 C24 C25 129.2(6)
N6 C35 C34 121.0(5)
N6 C35 C36 109.9(5)
C34 C35 C36 129.1(6)
C45 C46 H46D 109.5
C45 C46 H46E 109.5
H46D C46 H46E 109.5
C45 C46 H46F 109.5
H46D C46 H46F 109.5
H46E C46 H46F 109.5
N2 C1 C2 131.3(6)
N2 C1 C6 107.9(5)
C2 C1 C6 120.8(5)
C4 C5 C6 114.9(6)
C4 C5 H5 122.5
C6 C5 H5 122.5
C22 C23 H23D 109.5
C22 C23 H23E 109.5
H23D C23 H23E 109.5
C22 C23 H23F 109.5
H23D C23 H23F 109.5
H23E C23 H23F 109.5
C24 C29 C28 122.4(7)
C24 C29 N8 106.3(5)
C28 C29 N8 131.2(7)
C3 C2 C1 117.0(6)
C3 C2 H2 121.5
C1 C2 H2 121.5
C39 C38 C37 115.7(6)
C39 C38 H38 122.2
C37 C38 H38 122.2
C34 C33 C32 121.4(6)
C34 C33 H33 119.3
C32 C33 H33 119.3
C41 C42 C37 120.5(6)
C41 C42 N9 131.6(6)
C37 C42 N9 107.9(5)
C2 C3 C4 121.4(7)
C2 C3 H3 119.3
C4 C3 H3 119.3
C27 C28 C29 116.6(7)
C27 C28 H28 121.7
C29 C28 H28 121.7
C16 C15 C14 116.4(6)
C16 C15 H15 121.8
C14 C15 H15 121.8
N10 C43 C44 112.5(7)
N10 C43 H43C 109.1
C44 C43 H43C 109.1
N10 C43 H43D 109.1
C44 C43 H43D 109.1
H43C C43 H43D 107.8
C26 C25 C24 115.6(7)
C26 C25 H25 122.2
C24 C25 H25 122.2
N7 C30 N8 111.7(5)
N7 C30 C31 117.4(5)
N8 C30 C31 130.8(6)
N5 C14 C19 107.1(5)
N5 C14 C15 130.9(6)
C19 C14 C15 122.0(6)
C17 C18 C19 116.8(6)
C17 C18 H18 121.6
C19 C18 H18 121.6
C1 C6 N3 106.9(5)
C1 C6 C5 122.8(6)
N3 C6 C5 130.3(6)
C15 C16 C17 121.8(6)
C15 C16 H16 119.1
C17 C16 H16 119.1
N5 C20 C21 111.7(6)
N5 C20 H20C 109.3
C21 C20 H20C 109.3
N5 C20 H20D 109.3
C21 C20 H20D 109.3
H20C C20 H20D 107.9
N10 C37 C42 108.0(5)
N10 C37 C38 129.5(6)
C42 C37 C38 122.5(6)
N6 C31 C32 120.4(6)
N6 C31 C30 109.8(5)
C32 C31 C30 129.7(6)
N4 C19 C18 131.4(5)
N4 C19 C14 107.6(5)
C18 C19 C14 120.9(5)
C38 C39 C40 123.3(7)
C38 C39 H39 118.3
C40 C39 H39 118.3
N3 C22 C23 112.4(6)
N3 C22 H22C 109.1
C23 C22 H22C 109.1
N3 C22 H22D 109.1
C23 C22 H22D 109.1
H22C C22 H22D 107.9
C10 C9 C8 117.4(6)
C10 C9 H9 121.3
C8 C9 H9 121.3
C28 C27 C26 122.1(7)
C28 C27 H27 119.0
C26 C27 H27 119.0
C25 C26 C27 121.8(7)
C25 C26 H26 119.1
C27 C26 H26 119.1
C31 C32 C33 117.5(6)
C31 C32 H32 121.3
C33 C32 H32 121.3
C39 C40 C41 119.7(7)
C39 C40 H40 120.1
C41 C40 H40 120.1
N1 C8 C9 121.1(6)
N1 C8 C7 109.8(5)
C9 C8 C7 129.0(5)
N2 C7 N3 112.8(5)
N2 C7 C8 117.2(5)
N3 C7 C8 130.0(5)
N1 C12 C11 120.5(6)
N1 C12 C13 110.5(5)
C11 C12 C13 129.0(6)
N5 C13 N4 112.4(5)
N5 C13 C12 130.3(6)
N4 C13 C12 117.3(5)
N9 C36 N10 112.6(5)
N9 C36 C35 117.6(5)
N10 C36 C35 129.7(5)
F24 P4 F20 92.1(6)
F24 P4 F22 87.6(5)
F20 P4 F22 179.7(6)
F24 P4 F19 89.3(5)
F20 P4 F19 90.3(5)
F22 P4 F19 89.8(5)
F24 P4 F23 176.0(5)
F20 P4 F23 90.7(5)
F22 P4 F23 89.5(4)
F19 P4 F23 93.6(5)
F24 P4 F21 89.3(4)
F20 P4 F21 89.2(4)
F22 P4 F21 90.7(4)
F19 P4 F21 178.5(5)
F23 P4 F21 87.9(4)
F33 P6 F36 85.8(7)
F33 P6 F32 90.4(6)
F36 P6 F32 91.4(5)
F33 P6 F34 176.5(7)
F36 P6 F34 97.5(7)
F32 P6 F34 90.7(4)
F33 P6 F35 92.5(7)
F36 P6 F35 177.3(6)
F32 P6 F35 90.6(5)
F34 P6 F35 84.2(6)
F33 P6 F31 89.9(5)
F36 P6 F31 88.7(5)
F32 P6 F31 179.7(5)
F34 P6 F31 89.0(4)
F35 P6 F31 89.3(5)
F27 P5 F28 92.7(5)
F27 P5 F30 91.2(5)
F28 P5 F30 175.3(5)
F27 P5 F25 90.5(5)
F28 P5 F25 92.2(5)
F30 P5 F25 90.4(4)
F27 P5 F26 91.1(4)
F28 P5 F26 89.2(4)
F30 P5 F26 88.1(4)
F25 P5 F26 177.8(4)
F27 P5 F29 177.9(5)
F28 P5 F29 89.2(5)
F30 P5 F29 87.0(5)
F25 P5 F29 88.3(4)
F26 P5 F29 90.0(4)
F16 P3 F14 88.1(3)
F16 P3 F17 89.7(4)
F14 P3 F17 89.4(4)
F16 P3 F18 178.1(3)
F14 P3 F18 90.1(3)
F17 P3 F18 90.8(3)
F16 P3 F15 90.6(4)
F14 P3 F15 90.9(4)
F17 P3 F15 179.6(4)
F18 P3 F15 88.9(3)
F16 P3 F13 92.2(3)
F14 P3 F13 179.8(4)
F17 P3 F13 90.6(3)
F18 P3 F13 89.6(3)
F15 P3 F13 89.1(3)
F4 P1 F2 91.8(5)
F4 P1 F1 92.8(4)
F2 P1 F1 175.3(5)
F4 P1 F3 91.5(4)
F2 P1 F3 90.7(4)
F1 P1 F3 90.3(3)
F4 P1 F5 89.4(4)
F2 P1 F5 88.7(4)
F1 P1 F5 90.2(3)
F3 P1 F5 178.9(4)
F4 P1 F6 179.2(5)
F2 P1 F6 88.8(5)
F1 P1 F6 86.6(4)
F3 P1 F6 88.8(4)
F5 P1 F6 90.3(3)
F9 P2 F12 90.8(3)
F9 P2 F11 179.1(4)
F12 P2 F11 90.1(3)
F9 P2 F7 90.9(3)
F12 P2 F7 90.3(3)
F11 P2 F7 89.0(3)
F9 P2 F8 91.3(4)
F12 P2 F8 91.1(3)
F11 P2 F8 88.7(3)
F7 P2 F8 177.3(3)
F9 P2 F10 90.4(3)
F12 P2 F10 178.8(3)
F11 P2 F10 88.8(3)
F7 P2 F10 89.9(2)
F8 P2 F10 88.6(3)
C54A C45S C54B 60.9(16)
C54A C45S H45E 109.5
C54B C45S H45E 49.4
C54A C45S H45F 109.5
C54B C45S H45F 133.4
H45E C45S H45F 109.5
C54A C45S H45G 109.5
C54B C45S H45G 116.7
H45E C45S H45G 109.5
H45F C45S H45G 109.5
C54A C45S H45H 168.2
C54B C45S H45H 109.5
H45E C45S H45H 60.2
H45F C45S H45H 71.5
H45G C45S H45H 80.5
C54A C45S H45I 70.2
C54B C45S H45I 109.5
H45E C45S H45I 121.7
H45F C45S H45I 39.3
H45G C45S H45I 125.9
H45H C45S H45I 109.5
C54A C45S H45J 81.1
C54B C45S H45J 109.5
H45E C45S H45J 128.4
H45F C45S H45J 113.8
H45G C45S H45J 29.3
H45H C45S H45J 109.5
H45I C45S H45J 109.5
N43A C54A C45S 175(3)
C45S C54B N43B 150(2)
C56A C27S C56B 124(2)
C56A C27S H27A 109.5
C56B C27S H27A 109.7
C56A C27S H27C 109.5
C56B C27S H27C 18.2
H27A C27S H27C 109.5
C56A C27S H27D 109.5
C56B C27S H27D 93.0
H27A C27S H27D 109.5
H27C C27S H27D 109.5
C56A C27S H27E 72.9
C56B C27S H27E 109.5
H27A C27S H27E 46.9
H27C C27S H27E 95.8
H27D C27S H27E 151.3
C56A C27S H27F 122.5
C56B C27S H27F 109.5
H27A C27S H27F 65.5
H27C C27S H27F 126.7
H27D C27S H27F 44.1
H27E C27S H27F 109.5
C56A C27S H27G 36.6
C56B C27S H27G 109.5
H27A C27S H27G 139.6
H27C C27S H27G 104.6
H27D C27S H27G 77.8
H27E C27S H27G 109.5
H27F C27S H27G 109.5
N25A C56A C27S 169(3)
N25B C56B C27S 176(3)
C41S C40S H40A 109.5
C41S C40S H40C 109.5
H40A C40S H40C 109.5
C41S C40S H40D 109.5
H40A C40S H40D 109.5
H40C C40S H40D 109.5
N30S C41S C40S 177.0(16)
C53S C50S H50A 109.5
C53S C50S H50B 109.5
H50A C50S H50B 109.5
C53S C50S H50C 109.5
H50A C50S H50C 109.5
H50B C50S H50C 109.5
N55S C53S C50S 174(3)
N47S C49S C54S 173(2)
C49S C54S H54A 109.5
C49S C54S H54B 109.5
H54A C54S H54B 109.5
C49S C54S H54C 109.5
H54A C54S H54C 109.5
H54B C54S H54C 109.5
C2S C3S H3SA 109.5
C2S C3S H3SB 109.5
H3SA C3S H3SB 109.5
C2S C3S H3SC 109.5
H3SA C3S H3SC 109.5
H3SB C3S H3SC 109.5
N1S C2S C3S 176.2(17)
N80A C80A C81A 166(5)
N80B C80B C81B 155(5)
C80B C81B H81D 109.5
C80B C81B H81E 109.5
H81D C81B H81E 109.5
C80B C81B H81F 109.5
H81D C81B H81F 109.5
H81E C81B H81F 109.5
N7S C8S C9S 175.6(19)
C8S C9S H9SA 109.5
C8S C9S H9SB 109.5
H9SA C9S H9SB 109.5
C8S C9S H9SC 109.5
H9SA C9S H9SC 109.5
H9SB C9S H9SC 109.5
C11S C12S H12A 109.5
C11S C12S H12B 109.5
H12A C12S H12B 109.5
C11S C12S H12C 109.5
H12A C12S H12C 109.5
H12B C12S H12C 109.5
N10S C11S C12S 170(4)
N13S C14S C15S 152(3)
C14S C15S H15A 109.5
C14S C15S H15C 109.5
H15A C15S H15C 109.5
C14S C15S H15D 109.5
H15A C15S H15D 109.5
H15C C15S H15D 109.5
N16S C17S C18S 176.1(15)
C17S C18S H18A 109.5
C17S C18S H18C 109.5
H18A C18S H18C 109.5
C17S C18S H18D 109.5
H18A C18S H18D 109.5
H18C C18S H18D 109.5
N19S C20S C21S 168(4)
C20S C21S H21G 109.5
C20S C21S H21H 109.5
H21G C21S H21H 109.5
C20S C21S H21I 109.5
H21G C21S H21I 109.5
H21H C21S H21I 109.5
N22S C23S C24S 179(2)
C23S C24S H24A 109.5
C23S C24S H24B 109.5
H24A C24S H24B 109.5
C23S C24S H24C 109.5
H24A C24S H24C 109.5
H24B C24S H24C 109.5

loop_
_geom_bond_atom_site_label_1
_geom_bond_atom_site_label_2
_geom_bond_distance
Cr1B N1B 2.011(5)
Cr1B N6B 2.014(5)
Cr1B N7B 2.034(4)
Cr1B N9B 2.037(5)
Cr1B N4B 2.038(5)
Cr1B N2B 2.048(5)
N9B C36B 1.333(8)
N9B C42B 1.386(8)
N10B C36B 1.351(7)
N10B C37B 1.392(8)
N10B C43B 1.480(9)
N2B C7B 1.328(8)
N2B C1B 1.387(8)
N7B C30B 1.332(7)
N7B C24B 1.388(7)
N6B C35B 1.338(7)
N6B C31B 1.353(7)
N4B C13B 1.345(8)
N4B C19B 1.391(8)
N1B C12B 1.347(7)
N1B C8B 1.354(8)
N3B C7B 1.331(8)
N3B C6B 1.394(9)
N3B C22B 1.470(10)
N5B C13B 1.358(7)
N5B C14B 1.374(8)
N5B C20B 1.477(8)
N8B C30B 1.367(7)
N8B C29B 1.371(8)
N8B C45B 1.470(8)
C44B C43B 1.506(13)
C44B H44A 0.9800
C44B H44B 0.9800
C44B H44C 0.9800
C5B C6B 1.381(9)
C5B C4B 1.383(12)
C5B H5B 0.9500
C4B C3B 1.393(12)
C4B H4B 0.9500
C14B C19B 1.379(9)
C14B C15B 1.406(9)
C3B C2B 1.371(10)
C3B H3B 0.9500
C22B C23B 1.582(17)
C22B H22A 0.9900
C22B H22B 0.9900
C21B C20B 1.543(11)
C21B H21A 0.9800
C21B H21B 0.9800
C21B H21C 0.9800
C38B C39B 1.378(11)
C38B C37B 1.389(9)
C38B H38B 0.9500
C20B H20A 0.9900
C20B H20B 0.9900
C39B C40B 1.398(12)
C39B H39B 0.9500
C43B H43A 0.9900
C43B H43B 0.9900
C41B C40B 1.376(10)
C41B C42B 1.405(9)
C41B H41B 0.9500
C13B C12B 1.461(8)
C26B C25B 1.382(9)
C26B C27B 1.412(11)
C26B H26B 0.9500
C23B H23A 0.9800
C23B H23B 0.9800
C23B H23C 0.9800
C9B C8B 1.383(9)
C9B C10B 1.386(10)
C9B H9B 0.9500
C17B C18B 1.372(10)
C17B C16B 1.406(12)
C17B H17B 0.9500
C37B C42B 1.396(9)
C46B C45B 1.511(12)
C46B H46A 0.9800
C46B H46B 0.9800
C46B H46C 0.9800
C31B C32B 1.394(9)
C31B C30B 1.456(8)
C19B C18B 1.399(9)
C7B C8B 1.465(8)
C15B C16B 1.362(12)
C15B H15B 0.9500
C18B H18B 0.9500
C40B H40B 0.9500
C12B C11B 1.386(9)
C36B C35B 1.477(8)
C27B C28B 1.369(10)
C27B H27B 0.9500
C35B C34B 1.397(9)
C33B C34B 1.376(9)
C33B C32B 1.388(9)
C33B H33B 0.9500
C45B H45A 0.9900
C45B H45B 0.9900
C16B H16B 0.9500
C24B C25B 1.385(9)
C24B C29B 1.396(8)
C6B C1B 1.390(9)
C28B C29B 1.407(8)
C28B H28B 0.9500
C11B C10B 1.367(10)
C11B H11B 0.9500
C34B H34B 0.9500
C2B C1B 1.395(9)
C2B H2B 0.9500
C32B H32B 0.9500
C25B H25B 0.9500
C10B H10B 0.9500
Cr1 N1 2.016(5)
Cr1 N6 2.018(5)
Cr1 N7 2.028(5)
Cr1 N9 2.037(5)
Cr1 N2 2.043(5)
Cr1 N4 2.044(4)
N4 C13 1.345(8)
N4 C19 1.373(7)
N7 C30 1.341(8)
N7 C24 1.390(8)
N3 C7 1.342(7)
N3 C6 1.396(8)
N3 C22 1.460(8)
N8 C30 1.344(8)
N8 C29 1.396(9)
N8 C45 1.480(10)
N5 C13 1.326(8)
N5 C14 1.378(8)
N5 C20 1.477(8)
N10 C36 1.354(8)
N10 C37 1.382(8)
N10 C43 1.463(8)
N2 C7 1.332(8)
N2 C1 1.390(7)
N6 C31 1.349(8)
N6 C35 1.351(8)
N9 C36 1.339(8)
N9 C42 1.394(8)
N1 C12 1.351(8)
N1 C8 1.351(7)
C10 C11 1.375(10)
C10 C9 1.377(10)
C10 H10 0.9500
C11 C12 1.389(9)
C11 H11 0.9500
C44 C43 1.489(12)
C44 H44D 0.9800
C44 H44E 0.9800
C44 H44F 0.9800
C4 C5 1.376(11)
C4 C3 1.393(11)
C4 H4 0.9500
C34 C33 1.366(10)
C34 C35 1.380(9)
C34 H34 0.9500
C21 C20 1.500(11)
C21 H21D 0.9800
C21 H21E 0.9800
C21 H21F 0.9800
C17 C18 1.386(9)
C17 C16 1.395(11)
C17 H17 0.9500
C45 C46 1.507(18)
C45 H45C 0.9900
C45 H45D 0.9900
C41 C42 1.364(10)
C41 C40 1.400(10)
C41 H41 0.9500
C24 C29 1.370(9)
C24 C25 1.413(9)
C35 C36 1.484(8)
C46 H46D 0.9800
C46 H46E 0.9800
C46 H46F 0.9800
C1 C2 1.390(9)
C1 C6 1.393(9)
C5 C6 1.406(9)
C5 H5 0.9500
C23 C22 1.514(12)
C23 H23D 0.9800
C23 H23E 0.9800
C23 H23F 0.9800
C29 C28 1.382(10)
C2 C3 1.384(9)
C2 H2 0.9500
C38 C39 1.365(11)
C38 C37 1.397(9)
C38 H38 0.9500
C33 C32 1.412(10)
C33 H33 0.9500
C42 C37 1.383(9)
C3 H3 0.9500
C28 C27 1.373(12)
C28 H28 0.9500
C15 C16 1.377(10)
C15 C14 1.401(8)
C15 H15 0.9500
C43 H43C 0.9900
C43 H43D 0.9900
C25 C26 1.390(9)
C25 H25 0.9500
C30 C31 1.469(8)
C14 C19 1.398(8)
C18 C19 1.395(9)
C18 H18 0.9500
C16 H16 0.9500
C20 H20C 0.9900
C20 H20D 0.9900
C31 C32 1.384(9)
C39 C40 1.380(12)
C39 H39 0.9500
C22 H22C 0.9900
C22 H22D 0.9900
C9 C8 1.393(9)
C9 H9 0.9500
C27 C26 1.390(12)
C27 H27 0.9500
C26 H26 0.9500
C32 H32 0.9500
C40 H40 0.9500
C8 C7 1.476(8)
C12 C13 1.476(8)
P4 F24 1.542(6)
P4 F20 1.549(7)
P4 F22 1.554(6)
P4 F19 1.558(6)
P4 F23 1.583(5)
P4 F21 1.585(5)
P6 F33 1.533(8)
P6 F36 1.536(7)
P6 F32 1.547(7)
P6 F34 1.547(6)
P6 F35 1.561(7)
P6 F31 1.584(6)
P5 F27 1.543(7)
P5 F28 1.545(7)
P5 F30 1.554(8)
P5 F25 1.588(8)
P5 F26 1.602(7)
P5 F29 1.607(7)
P3 F16 1.572(5)
P3 F14 1.579(5)
P3 F17 1.582(5)
P3 F18 1.586(5)
P3 F15 1.587(6)
P3 F13 1.589(5)
P1 F4 1.551(6)
P1 F2 1.565(5)
P1 F1 1.574(5)
P1 F3 1.585(5)
P1 F5 1.589(5)
P1 F6 1.590(6)
P2 F9 1.558(6)
P2 F12 1.584(5)
P2 F11 1.591(5)
P2 F7 1.602(5)
P2 F8 1.611(5)
P2 F10 1.613(4)
C45S C54A 1.47(3)
C45S C54B 1.69(3)
C45S H45E 0.9800
C45S H45F 0.9800
C45S H45G 0.9800
C45S H45H 0.9800
C45S H45I 0.9800
C45S H45J 0.9800
N43A C54A 1.17(4)
N43B C54B 1.72(4)
C27S C56A 1.42(3)
C27S C56B 1.43(3)
C27S H27A 0.9800
C27S H27C 0.9800
C27S H27D 0.9800
C27S H27E 0.9799
C27S H27F 0.9800
C27S H27G 0.9800
C56A N25A 1.18(4)
C56B N25B 1.19(4)
N30S C41S 1.190(18)
C40S C41S 1.44(2)
C40S H40A 0.9800
C40S H40C 0.9800
C40S H40D 0.9800
N55S C53S 1.17(4)
C50S C53S 1.31(4)
C50S H50A 0.9800
C50S H50B 0.9800
C50S H50C 0.9799
N47S C49S 1.07(2)
C49S C54S 1.51(2)
C54S H54A 0.9800
C54S H54B 0.9800
C54S H54C 0.9800
N1S C2S 1.123(16)
C3S C2S 1.415(18)
C3S H3SA 0.9800
C3S H3SB 0.9800
C3S H3SC 0.9800
N80A C80A 1.23(8)
C80A C81A 1.37(5)
C81A H81A 0.9800
C81A H81B 0.9800
C81A H81C 0.9800
N80B C80B 1.21(8)
C80B C81B 1.501(19)
C81B H81D 0.9800
C81B H81E 0.9800
C81B H81F 0.9800
N7S C8S 1.107(16)
C8S C9S 1.431(18)
C9S H9SA 0.9800
C9S H9SB 0.9800
C9S H9SC 0.9800
N10S C11S 1.15(3)
C12S C11S 1.48(2)
C12S H12A 0.9800
C12S H12B 0.9800
C12S H12C 0.9800
N13S C14S 1.041(18)
C14S C15S 1.49(2)
C15S H15A 0.9800
C15S H15C 0.9800
C15S H15D 0.9800
N16S C17S 1.090(14)
C17S C18S 1.421(17)
C18S H18A 0.9800
C18S H18C 0.9800
C18S H18D 0.9800
N19S C20S 1.13(4)
C20S C21S 1.43(4)
C21S H21G 0.9800
C21S H21H 0.9800
C21S H21I 0.9800
N22S C23S 1.128(18)
C23S C24S 1.43(2)
C24S H24A 0.9800
C24S H24B 0.9800
C24S H24C 0.9800
